data_7044684
loop_
_publ_author_name
'Xiao, Ying-Hui'
'Deng, Zhaopeng'
'Zhu, Zhi-Biao'
'Huo, Li-Hua'
'Gao, Shan'

_publ_section_title
;
 Rare Earth Metal-Organic Complexes Constructed from Hydroxyl and Carboxyl
 Modified Arenesulfonate: Syntheses, Structure Evolutions, Ultraviolet,
 Visible and Near-Infrared Luminescence
;
_journal_name_full 'Dalton Transactions'
_journal_paper_doi 10.1039/C7DT03254D
_journal_year 2017
_chemical_formula_moiety 'C19 H13 N2 O7 S Sm'
_chemical_formula_sum 'C19 H13 N2 O7 S Sm'
_chemical_formula_weight 563.72
_chemical_name_systematic
; 
 ? 
;
_space_group_IT_number 14
_symmetry_cell_setting monoclinic
_symmetry_space_group_name_Hall '-P 2ybc'
_symmetry_space_group_name_H-M 'P 1 21/c 1'
_atom_sites_solution_hydrogens geom
_atom_sites_solution_primary direct
_atom_sites_solution_secondary difmap
_audit_creation_method SHELXL-97
_audit_update_record
;
2017-05-13 deposited with the CCDC.
2017-11-06 downloaded from the CCDC.
;
_cell_angle_alpha 90.00
_cell_angle_beta 103.186(2)
_cell_angle_gamma 90.00
_cell_formula_units_Z 4
_cell_length_a 11.9619(3)
_cell_length_b 8.48361(18)
_cell_length_c 17.9950(4)
_cell_measurement_reflns_used 3164
_cell_measurement_temperature 295(2)
_cell_measurement_theta_max 27.56
_cell_measurement_theta_min 3.21
_cell_volume 1777.99(7)
_computing_cell_refinement
;
CrysAlis Pro (Agilent, 2013)
;
_computing_data_collection
;
CrysAlis Pro (Agilent, 2013)
;
_computing_data_reduction
;
CrysAlis Pro (Agilent, 2013)
;
_computing_molecular_graphics '(K. Brandenburg, Diamond 3.1, 2009)'
_computing_publication_material '(K. Brandenburg, Diamond 3.1, 2009)'
_computing_structure_refinement 'SHELXL-97 (Sheldrick, 1997)'
_computing_structure_solution 'SHELXS-97 (Sheldrick, 1990)'
_diffrn_ambient_temperature 295(2)
_diffrn_detector_area_resol_mean 16.1954
_diffrn_measured_fraction_theta_full 0.990
_diffrn_measured_fraction_theta_max 0.990
_diffrn_measurement_device_type 'Xcalibur, Eos'
_diffrn_measurement_method '\w scans'
_diffrn_radiation_monochromator graphite
_diffrn_radiation_source 'Enhance (Mo) X-ray Source'
_diffrn_radiation_type MoK\a
_diffrn_radiation_wavelength 0.71073
_diffrn_reflns_av_R_equivalents 0.0301
_diffrn_reflns_av_sigmaI/netI 0.0542
_diffrn_reflns_limit_h_max 14
_diffrn_reflns_limit_h_min -15
_diffrn_reflns_limit_k_max 7
_diffrn_reflns_limit_k_min -11
_diffrn_reflns_limit_l_max 15
_diffrn_reflns_limit_l_min -23
_diffrn_reflns_number 6593
_diffrn_reflns_theta_full 27.56
_diffrn_reflns_theta_max 27.56
_diffrn_reflns_theta_min 3.21
_exptl_absorpt_coefficient_mu 3.470
_exptl_absorpt_correction_T_max 0.6067
_exptl_absorpt_correction_T_min 0.5294
_exptl_absorpt_correction_type multi-scan
_exptl_absorpt_process_details
; 
CrysAlis Pro (Agilent, 2013)
Empirical absorption correction using spherical harmonics,
 implemented in SCALE3 ABSPACK scaling algorithm. 
;
_exptl_crystal_colour colorless
_exptl_crystal_density_diffrn 2.106
_exptl_crystal_density_method 'not measured'
_exptl_crystal_description block
_exptl_crystal_F_000 1100
_exptl_crystal_size_max 0.21
_exptl_crystal_size_mid 0.16
_exptl_crystal_size_min 0.16
_refine_diff_density_max 0.872
_refine_diff_density_min -0.755
_refine_diff_density_rms 0.131
_refine_ls_extinction_method none
_refine_ls_goodness_of_fit_ref 1.019
_refine_ls_hydrogen_treatment mixed
_refine_ls_matrix_type full
_refine_ls_number_parameters 277
_refine_ls_number_reflns 4054
_refine_ls_number_restraints 3
_refine_ls_restrained_S_all 1.018
_refine_ls_R_factor_all 0.0434
_refine_ls_R_factor_gt 0.0302
_refine_ls_shift/su_max 0.001
_refine_ls_shift/su_mean 0.000
_refine_ls_structure_factor_coef Fsqd
_refine_ls_weighting_details 'calc w=1/[\s^2^(Fo^2^)+(0.0140P)^2^+0.0000P] where P=(Fo^2^+2Fc^2^)/3'
_refine_ls_weighting_scheme calc
_refine_ls_wR_factor_gt 0.0534
_refine_ls_wR_factor_ref 0.0581
_reflns_number_gt 3286
_reflns_number_total 4054
_reflns_threshold_expression >2sigma(I)
_cod_data_source_file c7dt03254d3.cif
_cod_data_source_block 6-Sm
_cod_original_sg_symbol_H-M 'P 21/c'
_cod_database_code 7044684

loop_
_symmetry_equiv_pos_as_xyz
'x, y, z'
'-x, y+1/2, -z+1/2'
'-x, -y, -z'
'x, -y-1/2, z-1/2'

loop_
_atom_site_label
_atom_site_type_symbol
_atom_site_fract_x
_atom_site_fract_y
_atom_site_fract_z
_atom_site_U_iso_or_equiv
_atom_site_adp_type
_atom_site_occupancy
_atom_site_symmetry_multiplicity
_atom_site_calc_flag
_atom_site_refinement_flags
Sm1 Sm 0.880827(16) 0.96137(2) 0.199729(11) 0.01397(6) Uani 1 1 d .
S1 S 0.81957(8) 1.37244(12) 0.17142(5) 0.0166(2) Uani 1 1 d .
O1 O 0.7711(2) 1.2172(3) 0.18059(15) 0.0207(6) Uani 1 1 d .
O1W O 0.8467(2) 0.7310(3) 0.27698(16) 0.0247(7) Uani 1 1 d D
H1W1 H 0.900(3) 0.692(4) 0.3114(17) 0.037 Uiso 1 1 d D
H1W2 H 0.813(3) 0.658(3) 0.2479(19) 0.037 Uiso 1 1 d D
O2 O 0.7367(2) 1.4983(3) 0.16687(16) 0.0241(7) Uani 1 1 d .
O3 O 0.9230(2) 1.4026(3) 0.23050(14) 0.0228(7) Uani 1 1 d .
O4 O 0.9602(2) 1.1199(3) 0.12291(14) 0.0185(6) Uani 1 1 d .
O5 O 1.0378(2) 1.2388(3) -0.13405(15) 0.0222(6) Uani 1 1 d .
O6 O 0.9044(2) 1.4172(3) -0.18285(15) 0.0245(7) Uani 1 1 d .
N1 N 0.7309(3) 0.8954(4) 0.07303(19) 0.0220(8) Uani 1 1 d .
N2 N 0.6645(3) 0.9333(4) 0.20632(19) 0.0239(8) Uani 1 1 d .
C1 C 0.8603(3) 1.3612(5) 0.0838(2) 0.0136(8) Uani 1 1 d .
C2 C 0.9247(3) 1.2303(5) 0.0700(2) 0.0157(8) Uani 1 1 d .
C3 C 0.9502(3) 1.2209(5) -0.0018(2) 0.0179(8) Uani 1 1 d .
H3 H 0.9891 1.1329 -0.0137 0.022 Uiso 1 1 calc R
C4 C 0.9192(3) 1.3389(5) -0.0560(2) 0.0154(8) Uani 1 1 d .
C5 C 0.8559(3) 1.4678(5) -0.0407(2) 0.0175(8) Uani 1 1 d .
H5 H 0.8339 1.5465 -0.0770 0.021 Uiso 1 1 calc R
C6 C 0.8263(3) 1.4777(5) 0.0287(2) 0.0171(8) Uani 1 1 d .
H6 H 0.7832 1.5629 0.0389 0.021 Uiso 1 1 calc R
C7 C 0.9569(3) 1.3292(5) -0.1299(2) 0.0169(8) Uani 1 1 d .
C8 C 0.7607(4) 0.8866(6) 0.0072(2) 0.0302(11) Uani 1 1 d .
H8 H 0.8348 0.9169 0.0054 0.036 Uiso 1 1 calc R
C9 C 0.6869(4) 0.8337(6) -0.0608(3) 0.0406(13) Uani 1 1 d .
H9 H 0.7112 0.8290 -0.1063 0.049 Uiso 1 1 calc R
C10 C 0.5794(4) 0.7899(6) -0.0576(3) 0.0432(14) Uani 1 1 d .
H10 H 0.5295 0.7523 -0.1014 0.052 Uiso 1 1 calc R
C11 C 0.5419(4) 0.8001(5) 0.0101(3) 0.0331(12) Uani 1 1 d .
C12 C 0.4286(4) 0.7624(7) 0.0164(3) 0.0537(16) Uani 1 1 d .
H12 H 0.3769 0.7217 -0.0258 0.064 Uiso 1 1 calc R
C13 C 0.3950(4) 0.7835(7) 0.0805(3) 0.0533(16) Uani 1 1 d .
H13 H 0.3201 0.7574 0.0822 0.064 Uiso 1 1 calc R
C14 C 0.4711(4) 0.8459(6) 0.1479(3) 0.0345(12) Uani 1 1 d .
C15 C 0.4372(4) 0.8846(6) 0.2148(3) 0.0436(14) Uani 1 1 d .
H15 H 0.3622 0.8656 0.2188 0.052 Uiso 1 1 calc R
C16 C 0.5140(4) 0.9502(6) 0.2740(3) 0.0386(12) Uani 1 1 d .
H16 H 0.4914 0.9814 0.3179 0.046 Uiso 1 1 calc R
C17 C 0.6273(4) 0.9701(6) 0.2680(3) 0.0306(10) Uani 1 1 d .
H17 H 0.6797 1.0115 0.3097 0.037 Uiso 1 1 calc R
C18 C 0.5855(3) 0.8770(5) 0.1452(2) 0.0232(9) Uani 1 1 d .
C19 C 0.6220(3) 0.8549(5) 0.0754(2) 0.0232(9) Uani 1 1 d .

loop_
_atom_site_aniso_label
_atom_site_aniso_U_11
_atom_site_aniso_U_22
_atom_site_aniso_U_33
_atom_site_aniso_U_23
_atom_site_aniso_U_13
_atom_site_aniso_U_12
Sm1 0.01582(10) 0.01591(10) 0.01044(10) -0.00029(9) 0.00354(7) -0.00072(9)
S1 0.0182(5) 0.0185(5) 0.0137(5) 0.0002(4) 0.0052(4) 0.0008(4)
O1 0.0218(14) 0.0194(15) 0.0221(14) 0.0000(13) 0.0074(11) -0.0031(12)
O1W 0.0270(17) 0.0219(16) 0.0244(16) -0.0004(14) 0.0045(12) -0.0010(13)
O2 0.0248(15) 0.0232(17) 0.0260(16) -0.0001(13) 0.0093(12) 0.0071(12)
O3 0.0220(14) 0.0301(17) 0.0131(13) -0.0011(13) -0.0027(11) -0.0038(13)
O4 0.0235(14) 0.0186(14) 0.0151(13) 0.0070(13) 0.0080(11) 0.0054(12)
O5 0.0267(15) 0.0239(16) 0.0172(14) -0.0045(13) 0.0074(12) 0.0048(13)
O6 0.0320(16) 0.0285(17) 0.0128(13) 0.0058(13) 0.0049(12) 0.0023(13)
N1 0.0192(17) 0.0264(19) 0.0199(17) -0.0009(17) 0.0035(14) 0.0030(15)
N2 0.0197(17) 0.029(2) 0.0218(18) 0.0048(17) 0.0031(14) 0.0022(15)
C1 0.0122(18) 0.017(2) 0.0108(17) -0.0011(16) 0.0006(14) -0.0011(15)
C2 0.0143(18) 0.016(2) 0.0165(19) 0.0022(17) 0.0039(15) 0.0000(16)
C3 0.021(2) 0.015(2) 0.019(2) 0.0007(18) 0.0070(16) 0.0018(16)
C4 0.0159(19) 0.018(2) 0.0124(18) 0.0010(17) 0.0027(15) -0.0044(16)
C5 0.0183(19) 0.020(2) 0.0128(18) 0.0021(18) -0.0006(15) 0.0006(17)
C6 0.0178(19) 0.018(2) 0.0159(19) -0.0018(18) 0.0043(15) 0.0035(16)
C7 0.021(2) 0.016(2) 0.0128(19) -0.0023(17) 0.0038(16) -0.0042(17)
C8 0.028(2) 0.039(3) 0.024(2) 0.001(2) 0.0051(19) 0.009(2)
C9 0.058(3) 0.043(3) 0.019(2) -0.005(2) 0.006(2) 0.017(3)
C10 0.050(3) 0.042(3) 0.029(3) -0.013(3) -0.010(2) 0.003(3)
C11 0.028(2) 0.023(2) 0.040(3) -0.009(2) -0.009(2) -0.002(2)
C12 0.034(3) 0.060(4) 0.056(4) -0.012(3) -0.014(3) -0.017(3)
C13 0.020(3) 0.059(4) 0.075(4) 0.002(4) -0.002(3) -0.016(2)
C14 0.022(2) 0.030(3) 0.051(3) 0.007(3) 0.007(2) -0.001(2)
C15 0.026(3) 0.040(3) 0.068(4) 0.022(3) 0.017(2) 0.002(2)
C16 0.041(3) 0.041(3) 0.042(3) 0.011(3) 0.027(2) 0.009(2)
C17 0.031(2) 0.036(3) 0.027(2) 0.007(2) 0.0106(19) -0.001(2)
C18 0.019(2) 0.020(2) 0.029(2) 0.004(2) 0.0025(18) -0.0029(18)
C19 0.023(2) 0.018(2) 0.026(2) -0.0011(19) -0.0015(18) 0.0003(17)

loop_
_atom_type_symbol
_atom_type_description
_atom_type_scat_dispersion_real
_atom_type_scat_dispersion_imag
_atom_type_scat_source
C C 0.0033 0.0016 'International Tables Vol C Tables 4.2.6.8 and 6.1.1.4'
H H 0.0000 0.0000 'International Tables Vol C Tables 4.2.6.8 and 6.1.1.4'
N N 0.0061 0.0033 'International Tables Vol C Tables 4.2.6.8 and 6.1.1.4'
O O 0.0106 0.0060 'International Tables Vol C Tables 4.2.6.8 and 6.1.1.4'
S S 0.1246 0.1234 'International Tables Vol C Tables 4.2.6.8 and 6.1.1.4'
Sm Sm -0.1638 3.4418 'International Tables Vol C Tables 4.2.6.8 and 6.1.1.4'

loop_
_geom_angle_atom_site_label_1
_geom_angle_atom_site_label_2
_geom_angle_atom_site_label_3
_geom_angle
_geom_angle_site_symmetry_1
_geom_angle_site_symmetry_3
O4 Sm1 O6 108.07(10) . 4_586
O4 Sm1 O5 81.21(10) . 3_775
O6 Sm1 O5 141.98(9) 4_586 3_775
O4 Sm1 O3 87.04(9) . 2_745
O6 Sm1 O3 73.65(9) 4_586 2_745
O5 Sm1 O3 70.06(9) 3_775 2_745
O4 Sm1 O1W 160.95(9) . .
O6 Sm1 O1W 80.82(10) 4_586 .
O5 Sm1 O1W 81.70(10) 3_775 .
O3 Sm1 O1W 79.25(9) 2_745 .
O4 Sm1 O1 71.68(9) . .
O6 Sm1 O1 72.07(9) 4_586 .
O5 Sm1 O1 143.13(9) 3_775 .
O3 Sm1 O1 130.89(9) 2_745 .
O1W Sm1 O1 127.37(9) . .
O4 Sm1 N1 84.01(10) . .
O6 Sm1 N1 143.92(10) 4_586 .
O5 Sm1 N1 72.20(9) 3_775 .
O3 Sm1 N1 142.10(10) 2_745 .
O1W Sm1 N1 98.70(10) . .
O1 Sm1 N1 80.40(10) . .
O4 Sm1 N2 129.05(10) . .
O6 Sm1 N2 85.14(10) 4_586 .
O5 Sm1 N2 118.20(10) 3_775 .
O3 Sm1 N2 142.86(10) 2_745 .
O1W Sm1 N2 67.32(10) . .
O1 Sm1 N2 66.21(10) . .
N1 Sm1 N2 62.23(11) . .
O2 S1 O3 111.61(17) . .
O2 S1 O1 112.77(17) . .
O3 S1 O1 111.57(16) . .
O2 S1 C1 108.42(17) . .
O3 S1 C1 107.53(16) . .
O1 S1 C1 104.52(17) . .
S1 O1 Sm1 125.69(15) . .
Sm1 O1W H1W1 122(3) . .
Sm1 O1W H1W2 110(3) . .
H1W1 O1W H1W2 109.7(17) . .
S1 O3 Sm1 164.74(18) . 2_755
C2 O4 Sm1 137.4(2) . .
C7 O5 Sm1 150.5(2) . 3_775
C7 O6 Sm1 153.2(3) . 4_585
C8 N1 C19 118.3(4) . .
C8 N1 Sm1 121.5(3) . .
C19 N1 Sm1 119.9(3) . .
C17 N2 C18 117.1(4) . .
C17 N2 Sm1 122.6(3) . .
C18 N2 Sm1 120.2(3) . .
C6 C1 C2 121.2(4) . .
C6 C1 S1 120.3(3) . .
C2 C1 S1 118.5(3) . .
O4 C2 C3 121.3(3) . .
O4 C2 C1 121.8(3) . .
C3 C2 C1 116.9(3) . .
C4 C3 C2 122.0(4) . .
C4 C3 H3 119.0 . .
C2 C3 H3 119.0 . .
C3 C4 C5 119.8(4) . .
C3 C4 C7 119.8(3) . .
C5 C4 C7 120.3(3) . .
C6 C5 C4 119.4(4) . .
C6 C5 H5 120.3 . .
C4 C5 H5 120.3 . .
C5 C6 C1 120.6(4) . .
C5 C6 H6 119.7 . .
C1 C6 H6 119.7 . .
O5 C7 O6 125.3(4) . .
O5 C7 C4 118.6(3) . .
O6 C7 C4 116.1(3) . .
N1 C8 C9 123.7(4) . .
N1 C8 H8 118.2 . .
C9 C8 H8 118.2 . .
C10 C9 C8 117.7(5) . .
C10 C9 H9 121.2 . .
C8 C9 H9 121.2 . .
C9 C10 C11 121.3(4) . .
C9 C10 H10 119.4 . .
C11 C10 H10 119.4 . .
C10 C11 C19 117.1(4) . .
C10 C11 C12 123.9(4) . .
C19 C11 C12 119.0(5) . .
C13 C12 C11 121.7(5) . .
C13 C12 H12 119.1 . .
C11 C12 H12 119.1 . .
C12 C13 C14 121.8(5) . .
C12 C13 H13 119.1 . .
C14 C13 H13 119.1 . .
C15 C14 C18 117.6(4) . .
C15 C14 C13 124.1(5) . .
C18 C14 C13 118.2(5) . .
C16 C15 C14 119.7(5) . .
C16 C15 H15 120.2 . .
C14 C15 H15 120.2 . .
C15 C16 C17 119.0(5) . .
C15 C16 H16 120.5 . .
C17 C16 H16 120.5 . .
N2 C17 C16 123.7(4) . .
N2 C17 H17 118.2 . .
C16 C17 H17 118.2 . .
N2 C18 C14 122.6(4) . .
N2 C18 C19 117.4(4) . .
C14 C18 C19 119.9(4) . .
N1 C19 C11 122.0(4) . .
N1 C19 C18 118.7(3) . .
C11 C19 C18 119.2(4) . .

loop_
_geom_bond_atom_site_label_1
_geom_bond_atom_site_label_2
_geom_bond_distance
_geom_bond_site_symmetry_2
Sm1 O4 2.284(3) .
Sm1 O6 2.309(3) 4_586
Sm1 O5 2.399(3) 3_775
Sm1 O3 2.447(2) 2_745
Sm1 O1W 2.486(3) .
Sm1 O1 2.519(3) .
Sm1 N1 2.620(3) .
Sm1 N2 2.628(3) .
S1 O2 1.446(3) .
S1 O3 1.459(3) .
S1 O1 1.463(3) .
S1 C1 1.756(4) .
O1W H1W1 0.85(4) .
O1W H1W2 0.85(4) .
O3 Sm1 2.447(2) 2_755
O4 C2 1.334(4) .
O5 C7 1.250(4) .
O5 Sm1 2.399(3) 3_775
O6 C7 1.259(4) .
O6 Sm1 2.309(3) 4_585
N1 C8 1.315(5) .
N1 C19 1.357(5) .
N2 C17 1.324(5) .
N2 C18 1.362(5) .
C1 C6 1.393(5) .
C1 C2 1.406(5) .
C2 C3 1.396(5) .
C3 C4 1.387(5) .
C3 H3 0.9300 .
C4 C5 1.393(5) .
C4 C7 1.502(5) .
C5 C6 1.375(5) .
C5 H5 0.9300 .
C6 H6 0.9300 .
C8 C9 1.409(6) .
C8 H8 0.9300 .
C9 C10 1.352(7) .
C9 H9 0.9300 .
C10 C11 1.393(7) .
C10 H10 0.9300 .
C11 C19 1.414(5) .
C11 C12 1.422(7) .
C12 C13 1.317(8) .
C12 H12 0.9300 .
C13 C14 1.442(7) .
C13 H13 0.9300 .
C14 C15 1.394(7) .
C14 C18 1.406(6) .
C15 C16 1.358(7) .
C15 H15 0.9300 .
C16 C17 1.394(6) .
C16 H16 0.9300 .
C17 H17 0.9300 .
C18 C19 1.433(6) .

loop_
_geom_hbond_atom_site_label_D
_geom_hbond_atom_site_label_H
_geom_hbond_atom_site_label_A
_geom_hbond_distance_DH
_geom_hbond_distance_HA
_geom_hbond_distance_DA
_geom_hbond_angle_DHA
_geom_hbond_site_symmetry_A
O1W H1W1 O4 0.85(4) 1.915(13) 2.752(4) 169(5) 2_745
O1W H1W2 O2 0.85(4) 2.049(12) 2.892(4) 173(4) 1_545
O1W H1W2 O3 0.85(4) 2.59(3) 3.106(4) 120(3) 1_545

loop_
_geom_torsion_atom_site_label_1
_geom_torsion_atom_site_label_2
_geom_torsion_atom_site_label_3
_geom_torsion_atom_site_label_4
_geom_torsion
_geom_torsion_site_symmetry_1
_geom_torsion_site_symmetry_4
O2 S1 O1 Sm1 -175.88(16) . .
O3 S1 O1 Sm1 -49.3(2) . .
C1 S1 O1 Sm1 66.6(2) . .
O4 Sm1 O1 S1 -33.29(18) . .
O6 Sm1 O1 S1 83.50(19) 4_586 .
O5 Sm1 O1 S1 -78.1(2) 3_775 .
O3 Sm1 O1 S1 35.7(2) 2_745 .
O1W Sm1 O1 S1 146.23(16) . .
N1 Sm1 O1 S1 -120.1(2) . .
N2 Sm1 O1 S1 176.1(2) . .
O2 S1 O3 Sm1 -111.0(7) . 2_755
O1 S1 O3 Sm1 121.9(7) . 2_755
C1 S1 O3 Sm1 7.8(8) . 2_755
O6 Sm1 O4 C2 -95.7(3) 4_586 .
O5 Sm1 O4 C2 122.3(3) 3_775 .
O3 Sm1 O4 C2 -167.5(3) 2_745 .
O1W Sm1 O4 C2 148.8(3) . .
O1 Sm1 O4 C2 -32.4(3) . .
N1 Sm1 O4 C2 49.4(3) . .
N2 Sm1 O4 C2 2.9(4) . .
O4 Sm1 N1 C8 35.2(3) . .
O6 Sm1 N1 C8 147.9(3) 4_586 .
O5 Sm1 N1 C8 -47.5(3) 3_775 .
O3 Sm1 N1 C8 -42.2(4) 2_745 .
O1W Sm1 N1 C8 -125.8(3) . .
O1 Sm1 N1 C8 107.5(4) . .
N2 Sm1 N1 C8 175.6(4) . .
O4 Sm1 N1 C19 -151.0(3) . .
O6 Sm1 N1 C19 -38.3(4) 4_586 .
O5 Sm1 N1 C19 126.3(3) 3_775 .
O3 Sm1 N1 C19 131.7(3) 2_745 .
O1W Sm1 N1 C19 48.0(3) . .
O1 Sm1 N1 C19 -78.6(3) . .
N2 Sm1 N1 C19 -10.5(3) . .
O4 Sm1 N2 C17 -116.8(3) . .
O6 Sm1 N2 C17 -7.4(3) 4_586 .
O5 Sm1 N2 C17 141.0(3) 3_775 .
O3 Sm1 N2 C17 47.2(4) 2_745 .
O1W Sm1 N2 C17 74.7(3) . .
O1 Sm1 N2 C17 -79.9(3) . .
N1 Sm1 N2 C17 -171.4(4) . .
O4 Sm1 N2 C18 64.2(3) . .
O6 Sm1 N2 C18 173.6(3) 4_586 .
O5 Sm1 N2 C18 -38.0(3) 3_775 .
O3 Sm1 N2 C18 -131.9(3) 2_745 .
O1W Sm1 N2 C18 -104.4(3) . .
O1 Sm1 N2 C18 101.0(3) . .
N1 Sm1 N2 C18 9.6(3) . .
O2 S1 C1 C6 9.2(3) . .
O3 S1 C1 C6 -111.7(3) . .
O1 S1 C1 C6 129.7(3) . .
O2 S1 C1 C2 -169.0(3) . .
O3 S1 C1 C2 70.2(3) . .
O1 S1 C1 C2 -48.5(3) . .
Sm1 O4 C2 C3 -127.6(3) . .
Sm1 O4 C2 C1 52.5(5) . .
C6 C1 C2 O4 178.3(3) . .
S1 C1 C2 O4 -3.5(5) . .
C6 C1 C2 C3 -1.6(5) . .
S1 C1 C2 C3 176.6(3) . .
O4 C2 C3 C4 -176.5(3) . .
C1 C2 C3 C4 3.4(5) . .
C2 C3 C4 C5 -3.2(6) . .
C2 C3 C4 C7 175.1(3) . .
C3 C4 C5 C6 1.0(6) . .
C7 C4 C5 C6 -177.3(3) . .
C4 C5 C6 C1 0.8(6) . .
C2 C1 C6 C5 -0.5(6) . .
S1 C1 C6 C5 -178.6(3) . .
Sm1 O5 C7 O6 -48.3(7) 3_775 .
Sm1 O5 C7 C4 133.2(4) 3_775 .
Sm1 O6 C7 O5 -11.1(8) 4_585 .
Sm1 O6 C7 C4 167.4(4) 4_585 .
C3 C4 C7 O5 -17.7(5) . .
C5 C4 C7 O5 160.6(3) . .
C3 C4 C7 O6 163.7(3) . .
C5 C4 C7 O6 -18.1(5) . .
C19 N1 C8 C9 -1.6(7) . .
Sm1 N1 C8 C9 172.3(4) . .
N1 C8 C9 C10 0.0(8) . .
C8 C9 C10 C11 1.4(8) . .
C9 C10 C11 C19 -1.3(7) . .
C9 C10 C11 C12 177.2(5) . .
C10 C11 C12 C13 -175.5(6) . .
C19 C11 C12 C13 2.9(8) . .
C11 C12 C13 C14 0.0(10) . .
C12 C13 C14 C15 173.6(6) . .
C12 C13 C14 C18 -3.2(8) . .
C18 C14 C15 C16 0.2(7) . .
C13 C14 C15 C16 -176.7(5) . .
C14 C15 C16 C17 -3.3(7) . .
C18 N2 C17 C16 1.8(7) . .
Sm1 N2 C17 C16 -177.3(3) . .
C15 C16 C17 N2 2.4(8) . .
C17 N2 C18 C14 -5.1(6) . .
Sm1 N2 C18 C14 174.0(3) . .
C17 N2 C18 C19 172.7(4) . .
Sm1 N2 C18 C19 -8.2(5) . .
C15 C14 C18 N2 4.2(7) . .
C13 C14 C18 N2 -178.8(4) . .
C15 C14 C18 C19 -173.5(4) . .
C13 C14 C18 C19 3.5(7) . .
C8 N1 C19 C11 1.8(6) . .
Sm1 N1 C19 C11 -172.2(3) . .
C8 N1 C19 C18 -174.7(4) . .
Sm1 N1 C19 C18 11.3(5) . .
C10 C11 C19 N1 -0.4(7) . .
C12 C11 C19 N1 -178.9(4) . .
C10 C11 C19 C18 176.1(4) . .
C12 C11 C19 C18 -2.5(7) . .
N2 C18 C19 N1 -2.0(6) . .
C14 C18 C19 N1 175.8(4) . .
N2 C18 C19 C11 -178.6(4) . .
C14 C18 C19 C11 -0.7(6) . .
